data_7232666
loop_
_publ_author_name
'He, Minghui'
'Xu, Tingting'
'Jiang, Zhenzhen'
'Yu, Xinjian'
'Zou, Ying'
'Yang, Luyao'
'Wang, Xiaojuan'
'Wang, Xia'
'He, Yabing'

_publ_section_title
;
 Two copper-based MOFs constructed from a linear diisophthalate linker:
 supramolecular isomerism and gas adsorption properties
;
_journal_issue 20
_journal_name_full CrystEngComm
_journal_page_first 3192
_journal_paper_doi 10.1039/C9CE00359B
_journal_volume 21
_journal_year 2019
_chemical_formula_sum 'C24 H18 Cu2 O10'
_chemical_formula_weight 593.46
_space_group_crystal_system trigonal
_space_group_IT_number 166
_space_group_name_Hall '-R 3 2"'
_space_group_name_H-M_alt 'R -3 m :H'
_symmetry_space_group_name_Hall '-R 3 2"'
_symmetry_space_group_name_H-M 'R -3 m :H'
_atom_sites_solution_hydrogens mixed
_audit_creation_method SHELXL-2014/7
_audit_update_record
;
2019-03-10 deposited with the CCDC.    2019-04-26 downloaded from the CCDC.
;
_cell_angle_alpha 90
_cell_angle_beta 90
_cell_angle_gamma 120
_cell_formula_units_Z 9
_cell_length_a 18.5984(9)
_cell_length_b 18.5984(9)
_cell_length_c 38.5338(18)
_cell_measurement_reflns_used 34508
_cell_measurement_temperature 100(2)
_cell_measurement_theta_max 26
_cell_measurement_theta_min 2
_cell_volume 11543.1(10)
_computing_cell_refinement 'Bruker SMART'
_computing_data_collection 'Bruker SMART'
_computing_data_reduction 'Bruker SAINT'
_computing_molecular_graphics 'Bruker SHELXTL'
_computing_publication_material 'Bruker SHELXTL'
_computing_structure_refinement 'SHELXL-2014/7 (Sheldrick, 2014)'
_computing_structure_solution 'SHELXS-2014/7 (Sheldrick, 2014)'
_diffrn_ambient_temperature 100(2)
_diffrn_measured_fraction_theta_full 0.998
_diffrn_measured_fraction_theta_max 0.998
_diffrn_measurement_device_type 'Bruker SMART APEX II CCD area detector'
_diffrn_measurement_method 'omega scans'
_diffrn_radiation_type MoK\a
_diffrn_radiation_wavelength 0.71073
_diffrn_reflns_av_R_equivalents 0.0480
_diffrn_reflns_av_unetI/netI 0.0259
_diffrn_reflns_Laue_measured_fraction_full 0.998
_diffrn_reflns_Laue_measured_fraction_max 0.998
_diffrn_reflns_limit_h_max 23
_diffrn_reflns_limit_h_min -23
_diffrn_reflns_limit_k_max 19
_diffrn_reflns_limit_k_min -23
_diffrn_reflns_limit_l_max 48
_diffrn_reflns_limit_l_min -48
_diffrn_reflns_number 34508
_diffrn_reflns_point_group_measured_fraction_full 0.998
_diffrn_reflns_point_group_measured_fraction_max 0.998
_diffrn_reflns_theta_full 25.242
_diffrn_reflns_theta_max 26.408
_diffrn_reflns_theta_min 2.190
_exptl_absorpt_coefficient_mu 0.855
_exptl_absorpt_correction_T_max 0.918
_exptl_absorpt_correction_T_min 0.884
_exptl_absorpt_correction_type empirical
_exptl_crystal_colour blue
_exptl_crystal_density_diffrn 0.768
_exptl_crystal_description block
_exptl_crystal_F_000 2700
_exptl_crystal_size_max 0.150
_exptl_crystal_size_mid 0.120
_exptl_crystal_size_min 0.100
_refine_diff_density_max 1.375
_refine_diff_density_min -0.525
_refine_diff_density_rms 0.088
_refine_ls_extinction_method none
_refine_ls_goodness_of_fit_ref 1.034
_refine_ls_hydrogen_treatment constr
_refine_ls_matrix_type full
_refine_ls_number_parameters 112
_refine_ls_number_reflns 2890
_refine_ls_number_restraints 0
_refine_ls_restrained_S_all 1.034
_refine_ls_R_factor_all 0.0634
_refine_ls_R_factor_gt 0.0511
_refine_ls_shift/su_max 0.004
_refine_ls_shift/su_mean 0.000
_refine_ls_structure_factor_coef Fsqd
_refine_ls_weighting_details 'w=1/[\s^2^(Fo^2^)+(0.1500P)^2^] where P=(Fo^2^+2Fc^2^)/3'
_refine_ls_weighting_scheme calc
_refine_ls_wR_factor_gt 0.1733
_refine_ls_wR_factor_ref 0.1868
_reflns_Friedel_coverage 0.000
_reflns_number_gt 2366
_reflns_number_total 2890
_reflns_threshold_expression 'I > 2\s(I)'
_cod_data_source_file c9ce00359b2.cif
_cod_data_source_block ZJNU-96
_cod_depositor_comments 'Adding full bibliography for 7232666--7232667.cif.'
_cod_original_cell_volume 11543.1(12)
_cod_database_code 7232666
_shelx_shelxl_version_number 2014/7
_shelx_space_group_comment
;
The symmetry employed for this shelxl refinement is uniquely defined
by the following loop, which should always be used as a source of
symmetry information in preference to the above space-group names.
They are only intended as comments.
;
_shelx_estimated_absorpt_t_min 0.882
_shelx_estimated_absorpt_t_max 0.919

loop_
_space_group_symop_operation_xyz
'x, y, z'
'-y, x-y, z'
'-x+y, -x, z'
'y, x, -z'
'-x, -x+y, -z'
'x-y, -y, -z'
'x+2/3, y+1/3, z+1/3'
'-y+2/3, x-y+1/3, z+1/3'
'-x+y+2/3, -x+1/3, z+1/3'
'y+2/3, x+1/3, -z+1/3'
'-x+2/3, -x+y+1/3, -z+1/3'
'x-y+2/3, -y+1/3, -z+1/3'
'x+1/3, y+2/3, z+2/3'
'-y+1/3, x-y+2/3, z+2/3'
'-x+y+1/3, -x+2/3, z+2/3'
'y+1/3, x+2/3, -z+2/3'
'-x+1/3, -x+y+2/3, -z+2/3'
'x-y+1/3, -y+2/3, -z+2/3'
'-x, -y, -z'
'y, -x+y, -z'
'x-y, x, -z'
'-y, -x, z'
'x, x-y, z'
'-x+y, y, z'
'-x+2/3, -y+1/3, -z+1/3'
'y+2/3, -x+y+1/3, -z+1/3'
'x-y+2/3, x+1/3, -z+1/3'
'-y+2/3, -x+1/3, z+1/3'
'x+2/3, x-y+1/3, z+1/3'
'-x+y+2/3, y+1/3, z+1/3'
'-x+1/3, -y+2/3, -z+2/3'
'y+1/3, -x+y+2/3, -z+2/3'
'x-y+1/3, x+2/3, -z+2/3'
'-y+1/3, -x+2/3, z+2/3'
'x+1/3, x-y+2/3, z+2/3'
'-x+y+1/3, y+2/3, z+2/3'

loop_
_atom_site_label
_atom_site_type_symbol
_atom_site_fract_x
_atom_site_fract_y
_atom_site_fract_z
_atom_site_U_iso_or_equiv
_atom_site_adp_type
_atom_site_occupancy
_atom_site_site_symmetry_order
_atom_site_calc_flag
_atom_site_refinement_flags_posn
_atom_site_refinement_flags_adp
_atom_site_refinement_flags_occupancy
_atom_site_disorder_assembly
_atom_site_disorder_group
Cu1 Cu 0.47629(2) 0.52371(2) 0.02817(2) 0.0251(2) Uani 1 2 d S T P . .
O1 O 0.44126(15) 0.41082(13) 0.04402(5) 0.0414(5) Uani 1 1 d . . . . .
O1W O 0.44209(14) 0.55791(14) 0.07568(10) 0.0916(15) Uani 1 2 d S T P . .
H1WA H 0.4527 0.6085 0.0740 0.110 Uiso 1 1 d R U . . .
O2 O 0.48152(12) 0.37119(12) -0.00343(5) 0.0374(5) Uani 1 1 d . . . . .
C1 C 0.45284(17) 0.36101(18) 0.02679(7) 0.0326(6) Uani 1 1 d . . . . .
C2 C 0.4455(2) 0.22275(12) 0.02726(9) 0.0329(8) Uani 1 2 d S T P . .
H2A H 0.4660 0.2328 0.0041 0.039 Uiso 1 2 d R U P . .
C3 C 0.43068(16) 0.27991(18) 0.04398(7) 0.0335(6) Uani 1 1 d . . . . .
C4 C 0.40102(19) 0.26502(17) 0.07797(7) 0.0393(7) Uani 1 1 d . . . . .
H4A H 0.3909 0.3044 0.0894 0.047 Uiso 1 1 calc R U . . .
C5 C 0.3860(3) 0.19302(14) 0.09547(12) 0.0452(12) Uani 1 2 d S T P . .
C6 C 0.3590(4) 0.17951(19) 0.13206(13) 0.0553(13) Uani 1 2 d S T P . .
C7 C 0.2842(6) 0.1745(6) 0.14145(18) 0.068(2) Uani 0.5 1 d . . P . .
H7A H 0.2510 0.1810 0.1241 0.082 Uiso 0.25 1 d R U P A 1
C8 C 0.2156(11) 0.1710(16) 0.1105(4) 0.102(7) Uani 0.25 1 d . . P . .
H8A H 0.2156 0.2237 0.1105 0.154 Uiso 0.25 1 calc R U P . .
H8B H 0.2326 0.1620 0.0876 0.154 Uiso 0.25 1 calc R U P . .
H8C H 0.1597 0.1255 0.1158 0.154 Uiso 0.25 1 calc R U P . .
C9 C 0.4078(5) 0.1716(4) 0.15744(19) 0.065(2) Uani 0.5 1 d . . P . .
H9A H 0.4595 0.1749 0.1515 0.078 Uiso 0.25 1 d R U P B 1
C10 C 0.5016(11) 0.1829(15) 0.1495(4) 0.094(7) Uani 0.25 1 d . . P . .
H10A H 0.4977 0.1283 0.1498 0.141 Uiso 0.25 1 calc R U P . .
H10B H 0.5211 0.2085 0.1266 0.141 Uiso 0.25 1 calc R U P . .
H10C H 0.5409 0.2184 0.1674 0.141 Uiso 0.25 1 calc R U P . .

loop_
_atom_site_aniso_label
_atom_site_aniso_U_11
_atom_site_aniso_U_22
_atom_site_aniso_U_33
_atom_site_aniso_U_23
_atom_site_aniso_U_13
_atom_site_aniso_U_12
Cu1 0.0346(3) 0.0346(3) 0.0181(3) -0.00062(7) 0.00062(7) 0.0263(2)
O1 0.0639(13) 0.0391(11) 0.0358(10) 0.0070(9) 0.0106(10) 0.0367(11)
O1W 0.093(2) 0.093(2) 0.084(3) -0.0351(13) 0.0351(13) 0.043(3)
O2 0.0563(13) 0.0334(11) 0.0302(10) 0.0059(8) 0.0076(9) 0.0282(10)
C1 0.0378(15) 0.0362(15) 0.0323(14) 0.0032(11) -0.0031(11) 0.0247(13)
C2 0.039(2) 0.0340(15) 0.0273(18) -0.0003(8) -0.0006(16) 0.0195(11)
C3 0.0386(15) 0.0358(15) 0.0319(14) 0.0040(12) 0.0020(11) 0.0230(12)
C4 0.0534(18) 0.0333(15) 0.0400(16) -0.0002(12) 0.0061(14) 0.0283(14)
C5 0.062(3) 0.0392(17) 0.042(3) 0.0089(10) 0.018(2) 0.0312(15)
C6 0.099(4) 0.0416(16) 0.044(3) 0.0127(14) 0.025(3) 0.049(2)
C7 0.117(7) 0.079(5) 0.042(4) 0.014(3) 0.027(4) 0.074(5)
C8 0.082(12) 0.22(2) 0.047(8) 0.004(12) -0.001(8) 0.103(14)
C9 0.095(6) 0.074(5) 0.059(4) 0.029(4) 0.041(4) 0.067(5)
C10 0.092(13) 0.19(2) 0.055(9) 0.028(12) 0.023(9) 0.111(15)

loop_
_atom_type_symbol
_atom_type_description
_atom_type_scat_dispersion_real
_atom_type_scat_dispersion_imag
_atom_type_scat_source
C C 0.0033 0.0016 'International Tables Vol C Tables 4.2.6.8 and 6.1.1.4'
H H 0.0000 0.0000 'International Tables Vol C Tables 4.2.6.8 and 6.1.1.4'
Cu Cu 0.3201 1.2651 'International Tables Vol C Tables 4.2.6.8 and 6.1.1.4'
O O 0.0106 0.0060 'International Tables Vol C Tables 4.2.6.8 and 6.1.1.4'

loop_
_geom_angle_atom_site_label_1
_geom_angle_atom_site_label_2
_geom_angle_atom_site_label_3
_geom_angle
_geom_angle_site_symmetry_1
_geom_angle_site_symmetry_3
O2 Cu1 O2 89.11(12) 19_665 4
O2 Cu1 O1 89.53(9) 19_665 22_665
O2 Cu1 O1 167.70(8) 4 22_665
O2 Cu1 O1 167.71(8) 19_665 .
O2 Cu1 O1 89.53(9) 4 .
O1 Cu1 O1 89.20(14) 22_665 .
O2 Cu1 O1W 98.67(11) 19_665 .
O2 Cu1 O1W 98.67(11) 4 .
O1 Cu1 O1W 93.61(11) 22_665 .
O1 Cu1 O1W 93.61(11) . .
O2 Cu1 Cu1 84.22(5) 19_665 19_665
O2 Cu1 Cu1 84.22(5) 4 19_665
O1 Cu1 Cu1 83.48(6) 22_665 19_665
O1 Cu1 Cu1 83.49(6) . 19_665
O1W Cu1 Cu1 175.91(14) . 19_665
C1 O1 Cu1 122.93(18) . .
Cu1 O1W H1WA 108.8 . .
C1 O2 Cu1 122.13(18) . 19_665
O2 C1 O1 127.0(3) . .
O2 C1 C3 116.3(2) . .
O1 C1 C3 116.7(2) . .
C3 C2 C3 120.4(3) . 23
C3 C2 H2A 120.0 . .
C3 C2 H2A 119.6 23 .
C2 C3 C4 119.7(3) . .
C2 C3 C1 120.4(2) . .
C4 C3 C1 119.7(2) . .
C5 C4 C3 120.9(3) . .
C5 C4 H4A 119.6 . .
C3 C4 H4A 119.6 . .
C4 C5 C4 118.3(4) 23 .
C4 C5 C6 120.8(2) 23 .
C4 C5 C6 120.8(2) . .
C7 C6 C7 51.1(8) . 23
C7 C6 C9 96.9(5) . 23
C7 C6 C9 119.5(5) 23 23
C7 C6 C9 119.5(5) . .
C7 C6 C9 96.9(5) 23 .
C9 C6 C9 51.2(6) 23 .
C7 C6 C5 120.2(5) . .
C7 C6 C5 120.2(5) 23 .
C9 C6 C5 120.3(5) 23 .
C9 C6 C5 120.3(5) . .
C7 C7 C6 64.4(4) 23 .
C7 C7 C9 89.9(5) 23 25
C6 C7 C9 120.1(8) . 25
C7 C7 C8 109.4(9) 23 .
C6 C7 C8 121.2(7) . .
C9 C7 C8 118.3(9) 25 .
C7 C7 C9 49.1(3) 23 11
C6 C7 C9 95.6(5) . 11
C9 C7 C9 40.8(5) 25 11
C8 C7 C9 125.1(11) . 11
C7 C7 C9 90.0(3) 23 23
C6 C7 C9 41.5(4) . 23
C9 C7 C9 89.9(6) 25 23
C8 C7 C9 144.7(9) . 23
C9 C7 C9 89.9(5) 11 23
C7 C7 H7A 116.7 23 .
C6 C7 H7A 119.6 . .
C9 C7 H7A 120.3 25 .
C8 C7 H7A 8.2 . .
C9 C7 H7A 132.4 11 .
C9 C7 H7A 137.7 23 .
C7 C8 H7A 10.0 . .
C7 C8 H8A 109.5 . .
H7A C8 H8A 100.5 . .
C7 C8 H8B 109.5 . .
H7A C8 H8B 109.7 . .
H8A C8 H8B 109.5 . .
C7 C8 H8C 109.5 . .
H7A C8 H8C 117.8 . .
H8A C8 H8C 109.5 . .
H8B C8 H8C 109.5 . .
C9 C9 C7 90.1(5) 23 25
C9 C9 C6 64.4(3) 23 .
C7 C9 C6 120.4(7) 25 .
C9 C9 C10 113.3(8) 23 .
C7 C9 C10 116.0(8) 25 .
C6 C9 C10 123.4(7) . .
C9 C9 C7 49.1(3) 23 11
C7 C9 C7 41.0(6) 25 11
C6 C9 C7 95.7(5) . 11
C10 C9 C7 126.2(10) . 11
C9 C9 C7 90.0(3) 23 23
C7 C9 C7 90.1(6) 25 23
C6 C9 C7 41.6(4) . 23
C10 C9 C7 143.7(9) . 23
C7 C9 C7 90.1(5) 11 23
C9 C9 H9A 115.9 23 .
C7 C9 H9A 118.9 25 .
C6 C9 H9A 120.7 . .
C10 C9 H9A 4.4 . .
C7 C9 H9A 130.6 11 .
C7 C9 H9A 139.3 23 .
C9 C10 H9A 5.9 . .
C9 C10 H10A 109.5 . .
H9A C10 H10A 105.9 . .
C9 C10 H10B 109.5 . .
H9A C10 H10B 107.1 . .
H10A C10 H10B 109.5 . .
C9 C10 H10C 109.5 . .
H9A C10 H10C 115.3 . .
H10A C10 H10C 109.5 . .
H10B C10 H10C 109.5 . .

loop_
_geom_bond_atom_site_label_1
_geom_bond_atom_site_label_2
_geom_bond_distance
_geom_bond_site_symmetry_2
Cu1 O2 1.9524(18) 19_665
Cu1 O2 1.9524(18) 4
Cu1 O1 1.9590(19) 22_665
Cu1 O1 1.9590(19) .
Cu1 O1W 2.136(3) .
Cu1 Cu1 2.6547(8) 19_665
O1 C1 1.243(3) .
O1W H1WA 0.8615 .
O2 C1 1.255(3) .
O2 Cu1 1.9524(18) 19_665
C1 C3 1.504(4) .
C2 C3 1.384(3) .
C2 C3 1.384(3) 23
C2 H2A 0.9501 .
C3 C4 1.394(4) .
C4 C5 1.397(4) .
C4 H4A 0.9500 .
C5 C4 1.397(4) 23
C5 C6 1.475(6) .
C6 C7 1.395(9) .
C6 C7 1.395(9) 23
C6 C9 1.391(10) 23
C6 C9 1.391(10) .
C7 C7 1.204(17) 23
C7 C9 1.389(9) 25
C7 C8 1.725(17) .
C7 C9 1.837(10) 11
C7 C9 2.084(11) 23
C7 H7A 0.9599 .
C8 H7A 0.7867 .
C8 H8A 0.9800 .
C8 H8B 0.9800 .
C8 H8C 0.9800 .
C9 C9 1.201(13) 23
C9 C7 1.389(9) 25
C9 C10 1.678(16) .
C9 C7 1.837(10) 11
C9 C7 2.084(11) 23
C9 H9A 0.9601 .
C10 H9A 0.7247 .
C10 H10A 0.9800 .
C10 H10B 0.9800 .
C10 H10C 0.9800 .

loop_
_geom_torsion_atom_site_label_1
_geom_torsion_atom_site_label_2
_geom_torsion_atom_site_label_3
_geom_torsion_atom_site_label_4
_geom_torsion
_geom_torsion_site_symmetry_1
_geom_torsion_site_symmetry_4
Cu1 O2 C1 O1 5.6(4) 19_665 .
Cu1 O2 C1 C3 -173.97(17) 19_665 .
Cu1 O1 C1 O2 -5.9(4) . .
Cu1 O1 C1 C3 173.74(19) . .
C3 C2 C3 C4 0.3(6) 23 .
C3 C2 C3 C1 175.4(2) 23 .
O2 C1 C3 C2 2.9(4) . .
O1 C1 C3 C2 -176.8(3) . .
O2 C1 C3 C4 177.9(3) . .
O1 C1 C3 C4 -1.7(4) . .
C2 C3 C4 C5 0.0(5) . .
C1 C3 C4 C5 -175.0(3) . .
C3 C4 C5 C4 -0.4(7) . 23
C3 C4 C5 C6 176.6(4) . .
C4 C5 C6 C7 -121.5(6) 23 .
C4 C5 C6 C7 61.6(7) . .
C4 C5 C6 C7 -61.6(7) 23 23
C4 C5 C6 C7 121.5(6) . 23
C4 C5 C6 C9 118.5(5) 23 23
C4 C5 C6 C9 -58.5(7) . 23
C4 C5 C6 C9 58.5(7) 23 .
C4 C5 C6 C9 -118.5(5) . .
C9 C6 C7 C7 -122.7(4) 23 23
C9 C6 C7 C7 -73.8(5) . 23
C5 C6 C7 C7 106.2(5) . 23
C7 C6 C7 C9 73.8(9) 23 25
C9 C6 C7 C9 -48.8(8) 23 25
C9 C6 C7 C9 0.0(12) . 25
C5 C6 C7 C9 180.0(6) . 25
C7 C6 C7 C8 -98.2(12) 23 .
C9 C6 C7 C8 139.2(13) 23 .
C9 C6 C7 C8 -171.9(11) . .
C5 C6 C7 C8 8.0(14) . .
C7 C6 C7 C9 39.1(6) 23 11
C9 C6 C7 C9 -83.5(5) 23 11
C9 C6 C7 C9 -34.6(8) . 11
C5 C6 C7 C9 145.3(4) . 11
C7 C6 C7 C9 122.7(4) 23 23
C9 C6 C7 C9 48.9(7) . 23
C5 C6 C7 C9 -131.2(5) . 23
C7 C6 C9 C9 -73.8(5) . 23
C7 C6 C9 C9 -122.7(4) 23 23
C5 C6 C9 C9 106.3(4) . 23
C7 C6 C9 C7 0.0(12) . 25
C7 C6 C9 C7 -48.9(7) 23 25
C9 C6 C9 C7 73.8(8) 23 25
C5 C6 C9 C7 -180.0(6) . 25
C7 C6 C9 C10 -175.9(12) . .
C7 C6 C9 C10 135.3(12) 23 .
C9 C6 C9 C10 -102.1(11) 23 .
C5 C6 C9 C10 4.2(13) . .
C7 C6 C9 C7 -34.8(7) . 11
C7 C6 C9 C7 -83.7(5) 23 11
C9 C6 C9 C7 39.0(5) 23 11
C5 C6 C9 C7 145.2(4) . 11
C7 C6 C9 C7 48.9(8) . 23
C9 C6 C9 C7 122.7(4) 23 23
C5 C6 C9 C7 -131.1(5) . 23
